data_6000069
loop_
_publ_author_name
'Chaushli, A.'
'Jacobs, H.'
'Weisser, U.'
'Strahle, J.'

_publ_section_title
;
 Li5ReN4, a lithium nitridorhenate(VII) with anti fluorite superstructure
;
_journal_name_full 'Zeitschrift Fur Anorganische Und Allgemeine Chemie'
_journal_page_first 1909
_journal_page_last 1914
_journal_paper_doi 10.1002/1521-3749(200009)626:9<1909::AID-ZAAC1909>3.0.CO;2-T
_journal_volume 626
_journal_year 2000
_chemical_formula_sum 'Li5 N4 Re'
_space_group_name_H-M_alt 'P m m n'
_cell_angle_alpha 90.000
_cell_angle_beta 90.000
_cell_angle_gamma 90.000
_cell_length_a 6.7190
_cell_length_b 6.6270
_cell_length_c 4.8930
_cell_volume 217.87
_cod_database_code 6000069

loop_
_atom_site_label
_atom_site_fract_x
_atom_site_fract_y
_atom_site_fract_z
? ? ? ?
